data_7035520
loop_
_publ_author_name
'Du, Xia'
'Li, Zijian'
'Liu, Yan'
'Yang, Shiping'
'Cui, Yong'

_publ_section_title
;
 Chiral porous metal-organic frameworks containing \m-oxo-bis[Ti(salan)]
 units for asymmetric cyanation of aldehydes.
;
_journal_issue 29
_journal_name_full 'Dalton transactions (Cambridge, England : 2003)'
_journal_page_first 12999
_journal_page_last 13002
_journal_paper_doi 10.1039/c5dt01682g
_journal_volume 44
_journal_year 2015
_chemical_absolute_configuration rmad
_chemical_formula_moiety 'C86 H110 Cd2 N8 O15 Ti2'
_chemical_formula_sum 'C86 H110 Cd2 N8 O15 Ti2'
_chemical_formula_weight 1816.41
_space_group_crystal_system orthorhombic
_space_group_IT_number 19
_space_group_name_Hall 'P 2ac 2ab'
_space_group_name_H-M_alt 'P 21 21 21'
_symmetry_space_group_name_Hall 'P 2ac 2ab'
_symmetry_space_group_name_H-M 'P 21 21 21'
_atom_sites_solution_hydrogens geom
_audit_creation_date 2015-06-07
_audit_creation_method
;
Olex2 1.2
(compiled 2015.01.26 svn.r3150 for OlexSys, GUI svn.r4998)
;
_audit_update_record
;
2015-06-08 deposited with the CCDC.
2015-06-24 downloaded from the CCDC.
;
_cell_angle_alpha 90
_cell_angle_beta 90
_cell_angle_gamma 90
_cell_formula_units_Z 4
_cell_length_a 13.9325(12)
_cell_length_b 26.873(2)
_cell_length_c 27.147(2)
_cell_measurement_temperature 173(2)
_cell_volume 10164.1(14)
_computing_molecular_graphics 'Olex2 (Dolomanov et al., 2009)'
_computing_publication_material 'Olex2 (Dolomanov et al., 2009)'
_computing_structure_refinement 'XL (Sheldrick, 2008)'
_diffrn_ambient_temperature 173.15
_diffrn_measured_fraction_theta_full 0.822
_diffrn_measured_fraction_theta_max 0.841
_diffrn_measurement_device_type 'Bruker SMART CCD area-detector'
_diffrn_radiation_type CuK\a
_diffrn_radiation_wavelength 1.54178
_diffrn_reflns_av_R_equivalents 0.0812
_diffrn_reflns_av_unetI/netI 0.1172
_diffrn_reflns_laue_measured_fraction_full 0.822
_diffrn_reflns_laue_measured_fraction_max 0.841
_diffrn_reflns_limit_h_max 16
_diffrn_reflns_limit_h_min -13
_diffrn_reflns_limit_k_max 31
_diffrn_reflns_limit_k_min -31
_diffrn_reflns_limit_l_max 23
_diffrn_reflns_limit_l_min -32
_diffrn_reflns_number 28745
_diffrn_reflns_point_group_measured_fraction_full 0.747
_diffrn_reflns_point_group_measured_fraction_max 0.765
_diffrn_reflns_theta_full 67.679
_diffrn_reflns_theta_max 66.593
_diffrn_reflns_theta_min 3.256
_exptl_absorpt_coefficient_mu 5.059
_exptl_crystal_colour yellow
_exptl_crystal_density_diffrn 1.187
_exptl_crystal_description block
_exptl_crystal_F_000 3768
_exptl_crystal_size_max 0.06
_exptl_crystal_size_mid 0.04
_exptl_crystal_size_min 0.03
_refine_diff_density_max 0.560
_refine_diff_density_min -0.566
_refine_diff_density_rms 0.062
_refine_ls_abs_structure_details
;
 Flack x determined using 2773 quotients [(I+)-(I-)]/[(I+)+(I-)]
 (Parsons, Flack and Wagner, Acta Cryst. B69 (2013) 249-259).
;
_refine_ls_abs_structure_Flack 0.025(6)
_refine_ls_extinction_method none
_refine_ls_goodness_of_fit_ref 0.893
_refine_ls_hydrogen_treatment constr
_refine_ls_matrix_type full
_refine_ls_number_parameters 988
_refine_ls_number_reflns 13756
_refine_ls_number_restraints 17
_refine_ls_restrained_S_all 0.895
_refine_ls_R_factor_all 0.0770
_refine_ls_R_factor_gt 0.0511
_refine_ls_shift/su_max 0.001
_refine_ls_shift/su_mean 0.000
_refine_ls_structure_factor_coef Fsqd
_refine_ls_weighting_details 'w=1/[\s^2^(Fo^2^)+(0.0294P)^2^] where P=(Fo^2^+2Fc^2^)/3'
_refine_ls_weighting_scheme calc
_refine_ls_wR_factor_gt 0.1166
_refine_ls_wR_factor_ref 0.1307
_reflns_Friedel_coverage 0.670
_reflns_friedel_fraction_full 0.658
_reflns_friedel_fraction_max 0.675
_reflns_number_gt 9509
_reflns_number_total 13756
_reflns_threshold_expression 'I > 2\s(I)'
_cod_data_source_file c5dt01682g2.cif
_cod_data_source_block mof1_sq
_cod_depositor_comments 'Adding full bibliography for 7035520--7035521.cif.'
_cod_original_cell_volume 10164.2(15)
_cod_database_code 7035520
_audit_block_doi 10.5517/cc14hyvf
_shelxl_version_number 2014/6
_shelx_space_group_comment
;
The symmetry employed for this shelxl refinement is uniquely defined
by the following loop, which should always be used as a source of
symmetry information in preference to the above space-group names.
They are only intended as comments.
;
_shelx_estimated_absorpt_t_max 0.863
_shelx_estimated_absorpt_t_min 0.751
_olex2_refinement_description
;
1. Fixed Uiso
 At 1.2 times of:
  All C(H) groups, All C(H,H) groups, All N(H) groups
 At 1.5 times of:
  All C(H,H,H) groups
2. Restrained distances
 C83-C84
 1.51 with sigma of 0.02
3. Rigid bond restraints
 O12, C83
 with sigma for 1-2 distances of 0.01 and sigma for 1-3 distances of 0.01
4. Uiso/Uaniso restraints and constraints
C83 \\sim C84: within 1.7A with sigma of 0.04 and sigma for terminal atoms of
0.08
O12 \\sim C83: within 1.7A with sigma of 0.01 and sigma for terminal atoms of
0.08
5. Rigid body (RIGU) restrains
 C83, C84
 with sigma for 1-2 distances of 0.004 and sigma for 1-3 distances of 0.004
6.a Ternary CH refined with riding coordinates:
 N1(H1), N2(H2), N5(H5), N6(H6), C1(H1A), C2(H2A), C39(H39), C40(H40)
6.b Secondary CH2 refined with riding coordinates:
 C3(H3A,H3B), C4(H4A,H4B), C5(H5A,H5B), C6(H6A,H6B), C7(H7A,H7B), C23(H23A,
 H23B), C41(H41A,H41B), C42(H42A,H42B), C43(H43A,H43B), C44(H44A,H44B),
 C45(H45A,H45B), C61(H61A,H61B)
6.c Aromatic/amide H refined with riding coordinates:
 C11(H11), C9(H9), C19(H19), C20(H20), C21(H21), C22(H22), C27(H27), C25(H25),
 C35(H35), C36(H36), C37(H37), C38(H38), C47(H47), C50(H50), C57(H57), C58(H58),
  C59(H59), C60(H60), C65(H65), C63(H63), C76(H76), C75(H75), C74(H74), C73(H73)
6.d Fitted hexagon refined as free rotating group:
 C13(C12,C11,C10,C9,C8), C24(C29,C28,C27,C26,C25), C48(C47,C46,C51,C49,C50),
 C62(C67,C66,C65,C64,C63)
6.e Idealised Me refined as rotating group:
 C77(H77A,H77B,H77C), C78(H78A,H78B,H78C), C15(H15A,H15B,H15C), C16(H16A,H16B,
 H16C), C17(H17A,H17B,H17C), C31(H31A,H31B,H31C), C32(H32A,H32B,H32C), C33(H33A,
 H33B,H33C), C53(H53A,H53B,H53C), C54(H54A,H54B,H54C), C55(H55A,H55B,H55C),
 C71(H71A,H71B,H71C), C70(H70A,H70B,H70C), C69(H69A,H69B,H69C), C80(H80A,H80B,
 H80C), C82(H82A,H82B,H82C), C84(H84A,H84B,H84C), C86(H86A,H86B,H86C)
;
_olex2_submission_special_instructions 'No special instructions were received'

loop_
_space_group_symop_operation_xyz
'x, y, z'
'-x+1/2, -y, z+1/2'
'x+1/2, -y+1/2, -z'
'-x, y+1/2, -z+1/2'

loop_
_atom_site_label
_atom_site_type_symbol
_atom_site_fract_x
_atom_site_fract_y
_atom_site_fract_z
_atom_site_U_iso_or_equiv
_atom_site_adp_type
_atom_site_occupancy
_atom_site_site_symmetry_order
_atom_site_calc_flag
_atom_site_refinement_flags_posn
_atom_site_refinement_flags_adp
Cd1 Cd 1.30793(7) 0.62932(3) 1.04194(3) 0.0686(2) Uani 1 1 d . .
Cd2 Cd -0.09235(7) 0.78380(3) 0.86201(3) 0.0749(3) Uani 1 1 d . .
Ti1 Ti 0.68726(14) 0.44401(5) 0.78086(6) 0.0489(4) Uani 1 1 d . .
Ti2 Ti 0.55557(13) 0.52149(5) 0.69699(5) 0.0468(4) Uani 1 1 d . .
O2 O 0.6632(5) 0.37657(19) 0.7681(2) 0.0533(15) Uani 1 1 d . .
O1 O 0.7768(6) 0.4287(2) 0.8325(2) 0.0618(19) Uani 1 1 d . .
O3 O 0.5953(5) 0.5100(2) 0.6318(2) 0.0539(15) Uani 1 1 d . .
O4 O 0.4591(5) 0.5716(2) 0.6799(2) 0.0534(16) Uani 1 1 d . .
O5 O 0.6220(5) 0.4727(2) 0.7286(2) 0.0525(15) Uani 1 1 d . .
O6 O 0.5897(6) 0.4604(2) 0.8250(2) 0.0597(17) Uani 1 1 d . .
O7 O 0.6431(5) 0.5697(2) 0.7169(3) 0.0606(17) Uani 1 1 d . .
O8 O 1.3530(9) 0.5535(4) 1.0758(5) 0.109(4) Uani 1 1 d . .
O9 O 1.4049(9) 0.5674(4) 0.9999(5) 0.123(4) Uani 1 1 d . .
O10 O -0.1320(10) 0.8005(6) 0.7830(4) 0.128(5) Uani 1 1 d . .
O11 O -0.1873(13) 0.7298(5) 0.8076(4) 0.145(5) Uani 1 1 d . .
O12 O 0.0242(10) 0.8505(4) 0.8667(6) 0.146(5) Uani 1 1 d . U
O13 O -0.0421(8) 0.8337(3) 0.9308(6) 0.122(4) Uani 1 1 d . .
O14 O -0.2325(7) 0.8253(3) 0.8895(3) 0.087(3) Uani 1 1 d . .
O15 O -0.3555(9) 0.8214(5) 0.9350(4) 0.133(4) Uani 1 1 d . .
N1 N 0.7683(6) 0.5145(3) 0.7837(3) 0.0555(19) Uani 1 1 d . .
H1 H 0.7312 0.5392 0.7638 0.067 Uiso 1 1 calc R .
N2 N 0.8089(6) 0.4311(2) 0.7272(3) 0.0530(18) Uani 1 1 d . .
H2 H 0.8566 0.4086 0.7434 0.064 Uiso 1 1 calc R .
N3 N 0.6825(8) 0.1838(3) 0.5223(3) 0.070(3) Uani 1 1 d . .
N4 N 1.1875(8) 0.5842(3) 1.0016(4) 0.074(3) Uani 1 1 d . .
N5 N 0.4449(6) 0.4624(3) 0.6773(3) 0.0529(18) Uani 1 1 d . .
H5 H 0.4004 0.4773 0.6524 0.064 Uiso 1 1 calc R .
N6 N 0.4616(6) 0.5170(3) 0.7627(3) 0.057(2) Uani 1 1 d . .
H6 H 0.4949 0.4958 0.7877 0.068 Uiso 1 1 calc R .
N7 N 0.6109(9) 0.2775(3) 0.4220(3) 0.075(3) Uani 1 1 d . .
N8 N 0.0400(8) 0.7397(3) 0.8295(4) 0.077(3) Uani 1 1 d . .
C1 C 0.8625(9) 0.5102(3) 0.7607(4) 0.065(3) Uani 1 1 d . .
H1A H 0.9052 0.4927 0.7847 0.078 Uiso 1 1 calc R .
C77 C 0.5762(12) 0.4506(6) 0.8746(4) 0.102(5) Uani 1 1 d . .
H77A H 0.6281 0.4659 0.8937 0.152 Uiso 1 1 calc GR .
H77B H 0.5765 0.4145 0.8801 0.152 Uiso 1 1 calc GR .
H77C H 0.5144 0.4644 0.8852 0.152 Uiso 1 1 calc GR .
C2 C 0.8589(7) 0.4792(3) 0.7152(4) 0.058(2) Uani 1 1 d . .
H2A H 0.8184 0.4972 0.6906 0.070 Uiso 1 1 calc R .
C3 C 0.9620(9) 0.4716(5) 0.6915(5) 0.085(4) Uani 1 1 d . .
H3A H 1.0038 0.4541 0.7153 0.102 Uiso 1 1 calc R .
H3B H 0.9560 0.4503 0.6618 0.102 Uiso 1 1 calc R .
C4 C 1.0087(12) 0.5207(6) 0.6771(6) 0.110(5) Uani 1 1 d . .
H4A H 0.9713 0.5374 0.6509 0.132 Uiso 1 1 calc R .
H4B H 1.0749 0.5152 0.6651 0.132 Uiso 1 1 calc R .
C5 C 1.0092(11) 0.5530(6) 0.7254(7) 0.106(5) Uani 1 1 d . .
H5A H 1.0518 0.5368 0.7498 0.128 Uiso 1 1 calc R .
H5B H 1.0373 0.5860 0.7176 0.128 Uiso 1 1 calc R .
C6 C 0.9095(10) 0.5612(4) 0.7495(6) 0.091(4) Uani 1 1 d . .
H6A H 0.9168 0.5804 0.7804 0.109 Uiso 1 1 calc R .
H6B H 0.8679 0.5805 0.7269 0.109 Uiso 1 1 calc R .
C7 C 0.7757(8) 0.4063(3) 0.6811(4) 0.059(3) Uani 1 1 d . .
H7A H 0.8323 0.3998 0.6601 0.071 Uiso 1 1 calc R .
H7B H 0.7335 0.4297 0.6631 0.071 Uiso 1 1 calc R .
C78 C 0.6495(11) 0.6208(4) 0.7065(8) 0.119(7) Uani 1 1 d . .
H78A H 0.6705 0.6388 0.7360 0.178 Uiso 1 1 calc GR .
H78B H 0.5865 0.6333 0.6962 0.178 Uiso 1 1 calc GR .
H78C H 0.6961 0.6262 0.6799 0.178 Uiso 1 1 calc GR .
C13 C 0.6678(5) 0.34471(16) 0.73025(17) 0.051(2) Uani 1 1 d . .
C12 C 0.6174(4) 0.30010(18) 0.73205(17) 0.051(2) Uani 1 1 d G .
C11 C 0.6200(4) 0.26769(15) 0.6922(2) 0.057(2) Uani 1 1 d G .
H11 H 0.5856 0.2372 0.6934 0.069 Uiso 1 1 calc R .
C10 C 0.6729(5) 0.27989(18) 0.65048(17) 0.058(2) Uani 1 1 d G .
C9 C 0.7233(5) 0.3245(2) 0.64868(18) 0.063(3) Uani 1 1 d G .
H9 H 0.7595 0.3328 0.6202 0.076 Uiso 1 1 calc R .
C8 C 0.7208(4) 0.35690(16) 0.6886(2) 0.054(2) Uani 1 1 d G .
C14 C 0.5558(9) 0.2863(3) 0.7775(4) 0.063(3) Uani 1 1 d . .
C15 C 0.4752(9) 0.3251(4) 0.7856(5) 0.073(3) Uani 1 1 d . .
H15A H 0.5038 0.3573 0.7944 0.110 Uiso 1 1 calc GR .
H15B H 0.4331 0.3139 0.8123 0.110 Uiso 1 1 calc GR .
H15C H 0.4378 0.3287 0.7552 0.110 Uiso 1 1 calc GR .
C16 C 0.6196(9) 0.2843(4) 0.8242(4) 0.074(3) Uani 1 1 d . .
H16A H 0.6603 0.2546 0.8229 0.112 Uiso 1 1 calc GR .
H16B H 0.5787 0.2829 0.8535 0.112 Uiso 1 1 calc GR .
H16C H 0.6600 0.3141 0.8256 0.112 Uiso 1 1 calc GR .
C17 C 0.5022(9) 0.2351(3) 0.7724(4) 0.072(3) Uani 1 1 d . .
H17A H 0.4449 0.2394 0.7519 0.108 Uiso 1 1 calc GR .
H17B H 0.4831 0.2233 0.8052 0.108 Uiso 1 1 calc GR .
H17C H 0.5450 0.2107 0.7571 0.108 Uiso 1 1 calc GR .
C18 C 0.6769(8) 0.2468(3) 0.6062(4) 0.058(2) Uani 1 1 d . .
C19 C 0.7421(10) 0.2510(4) 0.5700(5) 0.083(4) Uani 1 1 d . .
H19 H 0.7904 0.2757 0.5733 0.100 Uiso 1 1 calc R .
C20 C 0.7432(10) 0.2222(4) 0.5296(5) 0.085(4) Uani 1 1 d . .
H20 H 0.7892 0.2293 0.5047 0.102 Uiso 1 1 calc R .
C21 C 0.6146(11) 0.1791(5) 0.5585(6) 0.097(4) Uani 1 1 d . .
H21 H 0.5667 0.1543 0.5546 0.116 Uiso 1 1 calc R .
C22 C 0.6120(11) 0.2078(4) 0.5994(5) 0.090(4) Uani 1 1 d . .
H22 H 0.5651 0.2014 0.6240 0.108 Uiso 1 1 calc R .
C23 C 0.7699(8) 0.5332(3) 0.8339(4) 0.058(3) Uani 1 1 d . .
H23A H 0.7052 0.5302 0.8488 0.070 Uiso 1 1 calc R .
H23B H 0.7885 0.5687 0.8341 0.070 Uiso 1 1 calc R .
C24 C 0.8416(5) 0.50312(17) 0.8637(2) 0.058(3) Uani 1 1 d . .
C29 C 0.8404(5) 0.45141(18) 0.8628(2) 0.060(3) Uani 1 1 d G .
C28 C 0.9076(5) 0.42463(13) 0.8898(2) 0.065(3) Uani 1 1 d G .
C27 C 0.9761(5) 0.44957(19) 0.9177(2) 0.069(3) Uani 1 1 d G .
H27 H 1.0221 0.4313 0.9361 0.083 Uiso 1 1 calc R .
C26 C 0.9773(5) 0.5013(2) 0.9186(2) 0.064(3) Uani 1 1 d G .
C25 C 0.9100(5) 0.52806(13) 0.8916(2) 0.061(3) Uani 1 1 d G .
H25 H 0.9109 0.5634 0.8922 0.073 Uiso 1 1 calc R .
C30 C 0.9119(13) 0.3659(4) 0.8875(5) 0.095(5) Uani 1 1 d . .
C31 C 0.9249(15) 0.3485(4) 0.8333(6) 0.128(7) Uani 1 1 d . .
H31A H 0.8631 0.3502 0.8162 0.192 Uiso 1 1 calc GR .
H31B H 0.9487 0.3142 0.8328 0.192 Uiso 1 1 calc GR .
H31C H 0.9712 0.3703 0.8167 0.192 Uiso 1 1 calc GR .
C32 C 0.8187(15) 0.3472(4) 0.9075(6) 0.117(6) Uani 1 1 d . .
H32A H 0.8143 0.3553 0.9426 0.175 Uiso 1 1 calc GR .
H32B H 0.8151 0.3111 0.9031 0.175 Uiso 1 1 calc GR .
H32C H 0.7656 0.3631 0.8897 0.175 Uiso 1 1 calc GR .
C33 C 0.9992(16) 0.3457(6) 0.9131(10) 0.175(12) Uani 1 1 d . .
H33A H 1.0538 0.3679 0.9071 0.262 Uiso 1 1 calc GR .
H33B H 1.0138 0.3125 0.9002 0.262 Uiso 1 1 calc GR .
H33C H 0.9868 0.3436 0.9486 0.262 Uiso 1 1 calc GR .
C34 C 1.0513(8) 0.5282(4) 0.9491(4) 0.061(2) Uani 1 1 d . .
C35 C 1.0835(11) 0.5731(5) 0.9327(5) 0.096(5) Uani 1 1 d . .
H35 H 1.0599 0.5863 0.9026 0.115 Uiso 1 1 calc R .
C36 C 1.1519(11) 0.6002(5) 0.9606(6) 0.097(5) Uani 1 1 d . .
H36 H 1.1726 0.6316 0.9485 0.116 Uiso 1 1 calc R .
C37 C 1.1505(9) 0.5405(4) 1.0190(4) 0.070(3) Uani 1 1 d . .
H37 H 1.1717 0.5283 1.0500 0.084 Uiso 1 1 calc R .
C38 C 1.0838(9) 0.5137(4) 0.9931(4) 0.073(3) Uani 1 1 d . .
H38 H 1.0597 0.4838 1.0070 0.088 Uiso 1 1 calc R .
C39 C 0.3874(8) 0.4476(3) 0.7195(4) 0.062(3) Uani 1 1 d . .
H39 H 0.4262 0.4236 0.7394 0.074 Uiso 1 1 calc R .
C40 C 0.3690(7) 0.4929(3) 0.7509(4) 0.060(2) Uani 1 1 d . .
H40 H 0.3287 0.5169 0.7318 0.072 Uiso 1 1 calc R .
C41 C 0.3136(11) 0.4776(4) 0.7984(5) 0.090(4) Uani 1 1 d . .
H41A H 0.3532 0.4546 0.8184 0.107 Uiso 1 1 calc R .
H41B H 0.2991 0.5074 0.8185 0.107 Uiso 1 1 calc R .
C42 C 0.2202(11) 0.4519(5) 0.7827(7) 0.110(5) Uani 1 1 d . .
H42A H 0.1834 0.4426 0.8125 0.133 Uiso 1 1 calc R .
H42B H 0.1808 0.4757 0.7636 0.133 Uiso 1 1 calc R .
C43 C 0.2375(12) 0.4066(5) 0.7524(8) 0.130(8) Uani 1 1 d . .
H43A H 0.1756 0.3914 0.7427 0.156 Uiso 1 1 calc R .
H43B H 0.2744 0.3818 0.7717 0.156 Uiso 1 1 calc R .
C44 C 0.2952(10) 0.4223(5) 0.7056(6) 0.087(4) Uani 1 1 d . .
H44A H 0.3094 0.3924 0.6856 0.105 Uiso 1 1 calc R .
H44B H 0.2557 0.4452 0.6854 0.105 Uiso 1 1 calc R .
C45 C 0.4919(8) 0.4188(3) 0.6539(3) 0.054(2) Uani 1 1 d . .
H45A H 0.4419 0.3937 0.6466 0.064 Uiso 1 1 calc R .
H45B H 0.5366 0.4039 0.6781 0.064 Uiso 1 1 calc R .
C48 C 0.6084(5) 0.39669(16) 0.52939(17) 0.058(3) Uani 1 1 d . .
C47 C 0.5532(5) 0.39123(16) 0.57171(19) 0.057(2) Uani 1 1 d G .
H47 H 0.5189 0.3612 0.5773 0.068 Uiso 1 1 calc R .
C46 C 0.5483(4) 0.42969(18) 0.60586(17) 0.050(2) Uani 1 1 d G .
C51 C 0.5985(5) 0.47361(15) 0.59768(16) 0.053(2) Uani 1 1 d G .
C49 C 0.6537(5) 0.47907(17) 0.55536(18) 0.053(2) Uani 1 1 d G .
C50 C 0.6586(4) 0.4406(2) 0.52121(16) 0.058(2) Uani 1 1 d G .
H50 H 0.6963 0.4443 0.4923 0.069 Uiso 1 1 calc R .
C52 C 0.7105(9) 0.5274(3) 0.5457(4) 0.065(3) Uani 1 1 d . .
C53 C 0.7677(10) 0.5260(4) 0.4966(4) 0.081(4) Uani 1 1 d . .
H53A H 0.8172 0.5002 0.4985 0.122 Uiso 1 1 calc GR .
H53B H 0.7981 0.5584 0.4910 0.122 Uiso 1 1 calc GR .
H53C H 0.7239 0.5186 0.4694 0.122 Uiso 1 1 calc GR .
C54 C 0.6476(10) 0.5735(4) 0.5451(5) 0.080(3) Uani 1 1 d . .
H54A H 0.6061 0.5727 0.5160 0.120 Uiso 1 1 calc GR .
H54B H 0.6881 0.6032 0.5441 0.120 Uiso 1 1 calc GR .
H54C H 0.6078 0.5741 0.5749 0.120 Uiso 1 1 calc GR .
C55 C 0.7863(8) 0.5361(5) 0.5867(4) 0.077(3) Uani 1 1 d . .
H55A H 0.7541 0.5382 0.6187 0.115 Uiso 1 1 calc GR .
H55B H 0.8206 0.5673 0.5802 0.115 Uiso 1 1 calc GR .
H55C H 0.8321 0.5085 0.5870 0.115 Uiso 1 1 calc GR .
C56 C 0.6107(9) 0.3552(3) 0.4933(3) 0.059(3) Uani 1 1 d . .
C57 C 0.5452(9) 0.3174(4) 0.4936(4) 0.073(3) Uani 1 1 d . .
H57 H 0.4965 0.3176 0.5181 0.087 Uiso 1 1 calc R .
C58 C 0.5466(9) 0.2789(4) 0.4598(4) 0.074(3) Uani 1 1 d . .
H58 H 0.5014 0.2527 0.4631 0.089 Uiso 1 1 calc R .
C59 C 0.6713(10) 0.3146(4) 0.4205(4) 0.078(3) Uani 1 1 d . .
H59 H 0.7147 0.3157 0.3935 0.094 Uiso 1 1 calc R .
C60 C 0.6775(10) 0.3524(4) 0.4551(4) 0.077(3) Uani 1 1 d . .
H60 H 0.7272 0.3765 0.4528 0.093 Uiso 1 1 calc R .
C61 C 0.4509(9) 0.5672(3) 0.7839(4) 0.066(3) Uani 1 1 d . .
H61A H 0.5150 0.5830 0.7865 0.080 Uiso 1 1 calc R .
H61B H 0.4239 0.5645 0.8175 0.080 Uiso 1 1 calc R .
C62 C 0.3865(4) 0.59971(19) 0.75305(16) 0.051(2) Uani 1 1 d . .
C67 C 0.3923(4) 0.60012(19) 0.70194(17) 0.051(2) Uani 1 1 d G .
C66 C 0.3278(5) 0.6283(2) 0.67460(13) 0.060(3) Uani 1 1 d G .
C65 C 0.2575(4) 0.6561(2) 0.69838(18) 0.061(3) Uani 1 1 d G .
H65 H 0.2134 0.6753 0.6797 0.073 Uiso 1 1 calc R .
C64 C 0.2517(4) 0.6556(2) 0.74949(19) 0.060(3) Uani 1 1 d G .
C63 C 0.3163(5) 0.6275(2) 0.77683(13) 0.056(2) Uani 1 1 d G .
H63 H 0.3123 0.6272 0.8118 0.067 Uiso 1 1 calc R .
C68 C 0.3340(10) 0.6271(4) 0.6180(4) 0.076(4) Uani 1 1 d . .
C71 C 0.3173(15) 0.5724(5) 0.5994(5) 0.125(6) Uani 1 1 d . .
H71A H 0.3668 0.5505 0.6132 0.188 Uiso 1 1 calc GR .
H71B H 0.3210 0.5716 0.5633 0.188 Uiso 1 1 calc GR .
H71C H 0.2538 0.5609 0.6100 0.188 Uiso 1 1 calc GR .
C70 C 0.4305(12) 0.6512(5) 0.6000(4) 0.100(5) Uani 1 1 d . .
H70A H 0.4364 0.6848 0.6138 0.151 Uiso 1 1 calc GR .
H70B H 0.4307 0.6531 0.5640 0.151 Uiso 1 1 calc GR .
H70C H 0.4847 0.6308 0.6111 0.151 Uiso 1 1 calc GR .
C69 C 0.2509(12) 0.6600(6) 0.5959(5) 0.113(6) Uani 1 1 d . .
H69A H 0.1888 0.6451 0.6042 0.170 Uiso 1 1 calc GR .
H69B H 0.2578 0.6618 0.5600 0.170 Uiso 1 1 calc GR .
H69C H 0.2545 0.6936 0.6098 0.170 Uiso 1 1 calc GR .
C72 C 0.1776(9) 0.6850(3) 0.7755(4) 0.063(3) Uani 1 1 d . .
C76 C 0.1346(12) 0.6672(4) 0.8187(5) 0.104(6) Uani 1 1 d . .
H76 H 0.1542 0.6361 0.8319 0.125 Uiso 1 1 calc R .
C75 C 0.0655(10) 0.6939(4) 0.8418(5) 0.090(4) Uani 1 1 d . .
H75 H 0.0330 0.6787 0.8687 0.108 Uiso 1 1 calc R .
C74 C 0.0824(9) 0.7583(3) 0.7886(4) 0.071(3) Uani 1 1 d . .
H74 H 0.0651 0.7908 0.7779 0.085 Uiso 1 1 calc R .
C73 C 0.1478(9) 0.7328(4) 0.7624(4) 0.073(3) Uani 1 1 d . .
H73 H 0.1748 0.7478 0.7339 0.087 Uiso 1 1 calc R .
C79 C 1.3928(13) 0.5384(5) 1.0380(8) 0.109(6) Uani 1 1 d . .
C80 C 1.4385(14) 0.4847(7) 1.0335(9) 0.148(8) Uani 1 1 d . .
H80A H 1.4079 0.4667 1.0063 0.221 Uiso 1 1 calc GR .
H80B H 1.4284 0.4664 1.0644 0.221 Uiso 1 1 calc GR .
H80C H 1.5075 0.4876 1.0272 0.221 Uiso 1 1 calc GR .
C81 C -0.1729(15) 0.7605(9) 0.7768(8) 0.119(6) Uani 1 1 d . .
C82 C -0.215(2) 0.7538(11) 0.7236(12) 0.27(2) Uani 1 1 d . .
H82A H -0.2115 0.7857 0.7060 0.404 Uiso 1 1 calc GR .
H82B H -0.2815 0.7428 0.7257 0.404 Uiso 1 1 calc GR .
H82C H -0.1767 0.7289 0.7058 0.404 Uiso 1 1 calc GR .
C83 C 0.0241(13) 0.8548(5) 0.9128(7) 0.121(5) Uani 1 1 d D U
C84 C 0.0970(15) 0.8891(7) 0.9436(9) 0.158(8) Uani 1 1 d D U
H84A H 0.0791 0.8885 0.9785 0.237 Uiso 1 1 calc GR .
H84B H 0.0938 0.9234 0.9313 0.237 Uiso 1 1 calc GR .
H84C H 0.1625 0.8764 0.9398 0.237 Uiso 1 1 calc GR .
C85 C -0.3139(11) 0.8119(5) 0.8965(4) 0.076(3) Uani 1 1 d . .
C86 C -0.3683(13) 0.7803(7) 0.8545(8) 0.137(7) Uani 1 1 d . .
H86A H -0.3395 0.7875 0.8224 0.205 Uiso 1 1 calc GR .
H86B H -0.4363 0.7895 0.8540 0.205 Uiso 1 1 calc GR .
H86C H -0.3621 0.7447 0.8617 0.205 Uiso 1 1 calc GR .

loop_
_atom_site_aniso_label
_atom_site_aniso_U_11
_atom_site_aniso_U_22
_atom_site_aniso_U_33
_atom_site_aniso_U_23
_atom_site_aniso_U_13
_atom_site_aniso_U_12
Cd1 0.0737(6) 0.0670(4) 0.0651(4) 0.0167(3) -0.0203(4) -0.0151(4)
Cd2 0.0847(6) 0.0686(4) 0.0715(4) 0.0216(4) 0.0279(4) 0.0294(4)
Ti1 0.0552(11) 0.0391(6) 0.0524(8) -0.0063(5) -0.0059(8) 0.0034(7)
Ti2 0.0518(11) 0.0424(7) 0.0462(7) -0.0067(6) -0.0016(7) 0.0042(7)
O2 0.057(4) 0.040(3) 0.062(3) -0.010(2) 0.001(3) 0.001(3)
O1 0.080(6) 0.038(3) 0.067(4) -0.006(3) -0.025(4) 0.001(3)
O3 0.062(4) 0.048(3) 0.051(3) -0.008(2) 0.005(3) -0.008(3)
O4 0.060(5) 0.054(3) 0.046(3) -0.004(2) -0.004(3) 0.013(3)
O5 0.051(4) 0.046(3) 0.061(3) -0.011(2) -0.001(3) 0.006(3)
O6 0.067(5) 0.058(3) 0.053(3) -0.003(3) 0.010(3) 0.009(3)
O7 0.065(5) 0.048(3) 0.069(4) -0.011(3) -0.008(3) -0.005(3)
O8 0.124(10) 0.080(6) 0.123(9) 0.016(6) -0.044(7) -0.013(6)
O9 0.097(9) 0.130(8) 0.140(9) 0.035(8) -0.029(8) -0.029(7)
O10 0.125(12) 0.168(11) 0.090(7) 0.048(8) 0.006(7) 0.064(9)
O11 0.187(14) 0.156(10) 0.092(7) 0.039(8) -0.002(9) 0.016(10)
O12 0.166(10) 0.090(6) 0.182(10) -0.018(7) 0.081(10) -0.029(6)
O13 0.085(8) 0.083(6) 0.196(13) 0.009(7) 0.027(8) 0.007(5)
O14 0.076(7) 0.092(6) 0.092(6) -0.010(4) 0.009(5) 0.009(5)
O15 0.107(10) 0.198(11) 0.094(7) -0.022(8) 0.020(7) 0.043(8)
N1 0.047(5) 0.051(4) 0.068(5) 0.001(3) -0.011(4) 0.002(4)
N2 0.053(5) 0.043(3) 0.063(4) -0.001(3) -0.004(4) 0.003(4)
N3 0.081(7) 0.052(4) 0.077(5) -0.026(4) -0.007(6) 0.019(5)
N4 0.073(7) 0.066(5) 0.084(6) 0.021(4) -0.031(6) -0.015(5)
N5 0.051(5) 0.058(4) 0.050(4) -0.004(3) 0.000(4) 0.002(4)
N6 0.059(6) 0.055(4) 0.055(4) 0.004(3) 0.008(4) 0.014(4)
N7 0.104(8) 0.062(5) 0.060(5) -0.014(4) -0.003(5) 0.020(5)
N8 0.082(8) 0.067(5) 0.080(6) 0.021(4) 0.025(5) 0.034(5)
C1 0.074(9) 0.050(5) 0.070(6) 0.010(4) -0.026(6) -0.009(5)
C77 0.104(13) 0.140(12) 0.061(7) 0.001(7) -0.002(7) 0.010(10)
C2 0.042(6) 0.047(4) 0.084(6) 0.003(4) -0.014(5) -0.009(4)
C3 0.059(9) 0.094(8) 0.101(9) -0.011(7) 0.009(7) -0.020(6)
C4 0.076(11) 0.131(12) 0.122(12) -0.011(10) 0.005(9) -0.040(9)
C5 0.078(11) 0.113(11) 0.128(12) 0.006(10) -0.005(9) -0.034(8)
C6 0.081(10) 0.057(6) 0.135(11) 0.007(6) -0.042(9) -0.019(6)
C7 0.056(7) 0.050(4) 0.070(5) -0.012(4) 0.006(5) -0.004(4)
C78 0.102(13) 0.054(6) 0.200(18) 0.019(8) -0.049(12) -0.019(7)
C13 0.048(7) 0.043(4) 0.063(5) -0.009(4) -0.007(4) 0.007(4)
C12 0.064(7) 0.036(4) 0.054(5) -0.001(3) -0.003(4) 0.008(4)
C11 0.063(7) 0.045(4) 0.064(5) -0.008(4) -0.006(5) -0.005(4)
C10 0.060(7) 0.049(4) 0.065(5) -0.011(4) -0.005(5) 0.008(5)
C9 0.063(8) 0.064(5) 0.063(5) -0.012(4) 0.011(5) 0.009(5)
C8 0.053(7) 0.044(4) 0.064(5) -0.005(4) -0.006(5) 0.002(4)
C14 0.078(8) 0.040(4) 0.072(6) -0.001(4) 0.004(5) -0.011(5)
C15 0.065(8) 0.066(6) 0.088(7) 0.001(5) 0.018(6) 0.003(5)
C16 0.093(10) 0.063(5) 0.067(6) 0.008(5) -0.009(6) -0.006(6)
C17 0.084(9) 0.046(5) 0.086(7) 0.003(5) 0.014(6) -0.006(5)
C18 0.064(8) 0.051(4) 0.059(5) -0.009(4) -0.003(5) 0.003(5)
C19 0.093(10) 0.065(6) 0.092(8) -0.030(6) 0.007(7) -0.020(6)
C20 0.100(11) 0.074(7) 0.080(7) -0.014(6) 0.020(7) -0.011(7)
C21 0.085(11) 0.098(9) 0.108(10) -0.041(8) -0.007(9) -0.023(8)
C22 0.092(11) 0.082(7) 0.094(8) -0.031(6) 0.013(8) 0.001(7)
C23 0.069(7) 0.043(4) 0.063(5) -0.011(4) -0.017(5) 0.013(4)
C24 0.063(7) 0.049(4) 0.064(5) -0.011(4) -0.026(5) 0.009(4)
C29 0.069(7) 0.054(5) 0.056(5) -0.006(4) -0.016(5) 0.004(5)
C28 0.085(8) 0.048(4) 0.063(5) -0.004(4) -0.019(6) 0.006(5)
C27 0.070(8) 0.069(6) 0.068(6) 0.003(5) -0.015(6) 0.011(5)
C26 0.065(8) 0.054(5) 0.073(6) -0.002(4) -0.010(5) -0.003(5)
C25 0.073(8) 0.048(4) 0.062(5) -0.003(4) -0.016(5) 0.002(5)
C30 0.138(14) 0.042(5) 0.106(9) -0.002(5) -0.051(9) 0.004(7)
C31 0.18(2) 0.060(6) 0.140(13) -0.031(8) -0.018(13) 0.044(10)
C32 0.179(18) 0.060(6) 0.111(10) 0.017(6) -0.061(12) -0.010(9)
C33 0.21(2) 0.067(8) 0.24(3) -0.006(12) -0.14(2) 0.025(11)
C34 0.056(7) 0.063(5) 0.065(6) 0.003(4) -0.011(5) -0.004(5)
C35 0.088(11) 0.108(9) 0.091(8) 0.034(7) -0.035(8) -0.037(8)
C36 0.097(11) 0.085(7) 0.108(9) 0.016(7) -0.057(9) -0.030(7)
C37 0.072(8) 0.076(6) 0.062(5) 0.012(5) -0.018(5) -0.007(6)
C38 0.076(9) 0.059(5) 0.084(7) 0.014(5) -0.020(6) -0.012(6)
C39 0.056(7) 0.058(5) 0.072(6) 0.000(4) 0.017(5) 0.001(5)
C40 0.041(6) 0.057(5) 0.082(6) 0.001(4) 0.009(5) 0.008(4)
C41 0.102(11) 0.074(6) 0.093(8) -0.009(6) 0.044(8) -0.005(7)
C42 0.074(11) 0.111(10) 0.146(14) -0.019(10) 0.051(10) -0.013(8)
C43 0.091(12) 0.078(8) 0.22(2) -0.023(10) 0.091(14) -0.020(8)
C44 0.061(9) 0.085(7) 0.116(10) -0.019(7) 0.013(7) -0.006(6)
C45 0.062(7) 0.041(4) 0.057(5) -0.005(3) 0.004(4) -0.008(4)
C48 0.069(7) 0.048(4) 0.055(5) -0.007(3) -0.002(5) 0.011(5)
C47 0.065(7) 0.047(4) 0.058(5) -0.010(4) -0.008(5) -0.006(4)
C46 0.056(6) 0.043(4) 0.050(4) -0.007(3) 0.006(4) 0.003(4)
C51 0.062(7) 0.050(4) 0.048(4) -0.005(3) -0.008(4) 0.008(4)
C49 0.059(7) 0.055(4) 0.046(4) -0.010(3) -0.001(4) 0.006(4)
C50 0.061(7) 0.063(5) 0.048(4) -0.007(4) 0.000(4) 0.002(5)
C52 0.082(8) 0.055(5) 0.058(5) -0.003(4) 0.008(5) -0.010(5)
C53 0.090(10) 0.080(7) 0.073(6) -0.005(5) 0.022(6) -0.015(7)
C54 0.105(11) 0.063(5) 0.073(6) 0.006(5) 0.009(7) 0.004(6)
C55 0.051(8) 0.101(8) 0.078(7) -0.016(6) -0.006(6) -0.015(6)
C56 0.072(8) 0.056(5) 0.050(5) -0.003(4) 0.001(5) 0.006(5)
C57 0.076(9) 0.071(6) 0.071(6) -0.023(5) 0.011(6) -0.013(6)
C58 0.078(8) 0.069(6) 0.076(6) -0.023(5) 0.000(6) -0.013(6)
C59 0.097(11) 0.072(6) 0.066(6) -0.018(5) 0.009(6) 0.000(7)
C60 0.083(9) 0.071(6) 0.079(7) -0.030(5) 0.022(7) -0.007(6)
C61 0.084(9) 0.063(5) 0.052(5) -0.005(4) -0.005(5) 0.015(5)
C62 0.057(7) 0.046(4) 0.050(4) -0.005(3) -0.006(4) 0.005(4)
C67 0.054(7) 0.046(4) 0.053(4) -0.009(3) 0.002(4) 0.000(4)
C66 0.075(8) 0.047(4) 0.058(5) -0.002(4) -0.003(5) 0.005(5)
C65 0.068(8) 0.054(5) 0.061(5) -0.009(4) -0.007(5) 0.014(5)
C64 0.067(7) 0.052(5) 0.060(5) -0.006(4) 0.010(5) 0.013(5)
C63 0.056(6) 0.060(5) 0.052(4) -0.002(4) 0.006(4) 0.014(5)
C68 0.102(11) 0.072(6) 0.055(5) -0.012(5) -0.006(6) 0.027(7)
C71 0.186(19) 0.107(10) 0.083(8) -0.043(8) -0.046(11) 0.024(12)
C70 0.142(16) 0.099(8) 0.060(6) 0.002(6) 0.007(8) 0.051(9)
C69 0.131(15) 0.131(11) 0.078(8) -0.003(8) -0.020(9) 0.062(11)
C72 0.065(8) 0.052(4) 0.072(6) -0.012(4) 0.005(6) 0.010(5)
C76 0.138(15) 0.065(6) 0.111(10) 0.038(6) 0.060(10) 0.036(8)
C75 0.093(11) 0.077(7) 0.101(9) 0.020(6) 0.035(8) 0.041(7)
C74 0.073(9) 0.049(5) 0.092(7) 0.006(5) 0.025(7) 0.015(5)
C73 0.082(9) 0.059(5) 0.077(6) 0.019(5) 0.013(6) 0.012(6)
C79 0.089(12) 0.087(9) 0.152(15) 0.005(10) -0.058(12) -0.006(8)
C80 0.112(16) 0.153(16) 0.18(2) 0.019(15) -0.033(15) 0.027(13)
C81 0.084(15) 0.153(16) 0.122(14) 0.000(14) 0.023(11) 0.029(12)
C82 0.31(5) 0.23(3) 0.27(4) 0.10(3) -0.17(4) -0.10(3)
C83 0.135(11) 0.077(7) 0.151(10) -0.010(7) 0.098(9) -0.016(7)
C84 0.138(15) 0.137(13) 0.198(19) -0.050(14) 0.052(13) -0.007(11)
C85 0.080(10) 0.090(7) 0.057(6) 0.001(5) 0.004(7) 0.034(7)
C86 0.096(14) 0.169(16) 0.145(16) 0.038(15) 0.005(12) 0.018(12)

loop_
_atom_type_symbol
_atom_type_description
_atom_type_scat_dispersion_real
_atom_type_scat_dispersion_imag
_atom_type_scat_source
C C 0.0181 0.0091 'International Tables Vol C Tables 4.2.6.8 and 6.1.1.4'
H H 0.0000 0.0000 'International Tables Vol C Tables 4.2.6.8 and 6.1.1.4'
Cd Cd 0.1185 4.6533 'International Tables Vol C Tables 4.2.6.8 and 6.1.1.4'
N N 0.0311 0.0180 'International Tables Vol C Tables 4.2.6.8 and 6.1.1.4'
O O 0.0492 0.0322 'International Tables Vol C Tables 4.2.6.8 and 6.1.1.4'
Ti Ti 0.2191 1.8069 'International Tables Vol C Tables 4.2.6.8 and 6.1.1.4'

loop_
_geom_angle_atom_site_label_1
_geom_angle_atom_site_label_2
_geom_angle_atom_site_label_3
_geom_angle
_geom_angle_site_symmetry_1
_geom_angle_site_symmetry_3
O8 Cd1 O9 55.6(4) . .
O8 Cd1 O13 90.3(4) . 3_667
O8 Cd1 N4 85.7(3) . .
O8 Cd1 C79 27.0(5) . .
O9 Cd1 O13 86.8(4) . 3_667
O9 Cd1 C79 28.7(5) . .
O13 Cd1 C79 90.3(4) 3_667 .
O14 Cd1 O8 102.2(4) 3_667 .
O14 Cd1 O9 151.8(4) 3_667 .
O14 Cd1 O13 75.4(4) 3_667 3_667
O14 Cd1 N4 118.5(4) 3_667 .
O14 Cd1 C79 128.1(5) 3_667 .
N3 Cd1 O8 148.2(5) 4_756 .
N3 Cd1 O9 92.8(4) 4_756 .
N3 Cd1 O13 85.4(4) 4_756 3_667
N3 Cd1 O14 107.1(3) 4_756 3_667
N3 Cd1 N4 91.0(3) 4_756 .
N3 Cd1 C79 121.5(6) 4_756 .
N4 Cd1 O9 79.9(4) . .
N4 Cd1 O13 166.1(4) . 3_667
N4 Cd1 C79 80.1(4) . .
O10 Cd2 O11 54.3(5) . .
O10 Cd2 O12 93.8(6) . .
O10 Cd2 O13 134.2(5) . .
O10 Cd2 O14 90.2(4) . .
O10 Cd2 N7 141.0(5) . 2_565
O10 Cd2 N8 86.3(4) . .
O10 Cd2 C81 27.6(5) . .
O11 Cd2 C81 26.7(5) . .
O12 Cd2 O11 146.1(5) . .
O12 Cd2 C81 120.4(7) . .
O13 Cd2 O11 162.5(5) . .
O13 Cd2 O12 49.5(4) . .
O13 Cd2 C81 159.2(6) . .
O14 Cd2 O11 91.4(4) . .
O14 Cd2 O12 100.8(4) . .
O14 Cd2 O13 74.5(3) . .
O14 Cd2 C81 92.1(5) . .
N7 Cd2 O11 86.7(4) 2_565 .
N7 Cd2 O12 124.1(5) 2_565 .
N7 Cd2 O13 83.3(4) 2_565 .
N7 Cd2 O14 91.2(3) 2_565 .
N7 Cd2 N8 89.7(3) 2_565 .
N7 Cd2 C81 113.4(6) 2_565 .
N8 Cd2 O11 84.2(5) . .
N8 Cd2 O12 82.4(4) . .
N8 Cd2 O13 110.1(4) . .
N8 Cd2 O14 175.4(4) . .
N8 Cd2 C81 83.4(5) . .
O2 Ti1 O1 92.6(3) . .
O2 Ti1 N1 158.1(3) . .
O2 Ti1 N2 82.3(3) . .
O1 Ti1 N1 80.0(3) . .
O1 Ti1 N2 87.2(3) . .
O5 Ti1 O2 99.9(3) . .
O5 Ti1 O1 165.1(3) . .
O5 Ti1 O6 92.1(3) . .
O5 Ti1 N1 85.5(3) . .
O5 Ti1 N2 86.5(3) . .
O6 Ti1 O2 102.5(3) . .
O6 Ti1 O1 93.1(3) . .
O6 Ti1 N1 98.5(3) . .
O6 Ti1 N2 175.2(3) . .
N1 Ti1 N2 76.8(3) . .
O3 Ti2 O4 95.3(3) . .
O3 Ti2 N5 82.2(3) . .
O3 Ti2 N6 157.4(3) . .
O4 Ti2 N5 87.7(3) . .
O4 Ti2 N6 79.8(3) . .
O5 Ti2 O3 100.1(3) . .
O5 Ti2 O4 163.0(3) . .
O5 Ti2 O7 91.8(3) . .
O5 Ti2 N5 87.3(3) . .
O5 Ti2 N6 83.2(3) . .
O7 Ti2 O3 101.3(3) . .
O7 Ti2 O4 92.2(3) . .
O7 Ti2 N5 176.5(3) . .
O7 Ti2 N6 101.0(3) . .
N6 Ti2 N5 75.6(3) . .
C13 O2 Ti1 138.7(5) . .
C29 O1 Ti1 140.5(4) . .
C51 O3 Ti2 140.9(5) . .
C67 O4 Ti2 139.5(4) . .
Ti2 O5 Ti1 155.5(3) . .
C77 O6 Ti1 132.8(9) . .
C78 O7 Ti2 131.6(8) . .
C79 O8 Cd1 94.6(10) . .
C79 O9 Cd1 88.0(12) . .
C81 O10 Cd2 93.9(12) . .
C81 O11 Cd2 85.5(14) . .
C83 O12 Cd2 96.9(10) . .
Cd2 O13 Cd1 102.4(5) . 3_367
C83 O13 Cd1 126.8(10) . 3_367
C83 O13 Cd2 99.9(13) . .
Cd1 O14 Cd2 107.6(4) 3_367 .
C85 O14 Cd1 105.3(8) . 3_367
C85 O14 Cd2 133.1(8) . .
C1 N1 Ti1 112.2(6) . .
C23 N1 Ti1 109.7(6) . .
C23 N1 C1 114.6(8) . .
C2 N2 Ti1 110.7(6) . .
C7 N2 Ti1 112.1(6) . .
C7 N2 C2 110.3(7) . .
C20 N3 Cd1 124.5(8) . 4_746
C20 N3 C21 113.5(9) . .
C21 N3 Cd1 122.0(8) . 4_746
C36 N4 Cd1 120.4(8) . .
C36 N4 C37 116.0(10) . .
C37 N4 Cd1 123.7(7) . .
C39 N5 Ti2 112.3(6) . .
C39 N5 C45 111.3(7) . .
C45 N5 Ti2 110.6(6) . .
C40 N6 Ti2 111.4(6) . .
C61 N6 Ti2 108.9(6) . .
C61 N6 C40 113.4(8) . .
C58 N7 Cd2 118.3(8) . 2_564
C59 N7 Cd2 126.1(8) . 2_564
C59 N7 C58 115.2(9) . .
C75 N8 Cd2 125.5(8) . .
C75 N8 C74 115.8(10) . .
C74 N8 Cd2 117.5(7) . .
N1 C1 C2 111.6(8) . .
N1 C1 C6 113.2(10) . .
C2 C1 C6 110.2(10) . .
N2 C2 C3 113.3(8) . .
C1 C2 N2 108.6(8) . .
C1 C2 C3 112.2(9) . .
C4 C3 C2 112.3(11) . .
C3 C4 C5 105.5(13) . .
C6 C5 C4 115.1(12) . .
C1 C6 C5 109.7(11) . .
N2 C7 C8 115.3(7) . .
O2 C13 C12 120.0(5) . .
O2 C13 C8 120.0(4) . .
C12 C13 C8 120.0 . .
C13 C12 C11 120.0 . .
C13 C12 C14 121.0(5) . .
C11 C12 C14 119.0(5) . .
C10 C11 C12 120.0 . .
C11 C10 C18 122.3(5) . .
C9 C10 C11 120.0 . .
C9 C10 C18 117.7(5) . .
C10 C9 C8 120.0 . .
C13 C8 C7 124.8(5) . .
C9 C8 C7 115.1(5) . .
C9 C8 C13 120.0 . .
C12 C14 C15 110.8(8) . .
C12 C14 C16 110.0(9) . .
C12 C14 C17 113.8(8) . .
C15 C14 C17 104.9(9) . .
C16 C14 C15 108.9(9) . .
C16 C14 C17 108.3(9) . .
C19 C18 C10 124.3(9) . .
C19 C18 C22 113.8(10) . .
C22 C18 C10 121.8(10) . .
C18 C19 C20 124.0(12) . .
C19 C20 N3 123.5(12) . .
C22 C21 N3 123.7(12) . .
C21 C22 C18 121.3(13) . .
N1 C23 C24 109.1(7) . .
C29 C24 C23 121.0(5) . .
C29 C24 C25 120.0 . .
C25 C24 C23 119.0(5) . .
O1 C29 C24 118.0(4) . .
O1 C29 C28 121.9(4) . .
C28 C29 C24 120.0 . .
C29 C28 C27 120.0 . .
C29 C28 C30 121.5(6) . .
C27 C28 C30 118.5(6) . .
C26 C27 C28 120.0 . .
C27 C26 C25 120.0 . .
C27 C26 C34 119.8(5) . .
C25 C26 C34 120.2(5) . .
C26 C25 C24 120.0 . .
C31 C30 C28 109.9(10) . .
C32 C30 C28 106.7(12) . .
C32 C30 C31 110.1(13) . .
C32 C30 C33 114.6(14) . .
C33 C30 C28 111.9(11) . .
C33 C30 C31 103.6(16) . .
C35 C34 C26 118.1(9) . .
C38 C34 C26 125.7(9) . .
C38 C34 C35 116.0(11) . .
C34 C35 C36 120.1(12) . .
N4 C36 C35 123.1(12) . .
N4 C37 C38 122.1(10) . .
C34 C38 C37 122.4(10) . .
N5 C39 C40 108.5(8) . .
N5 C39 C44 113.5(10) . .
C44 C39 C40 111.2(9) . .
N6 C40 C39 109.1(8) . .
N6 C40 C41 111.6(10) . .
C39 C40 C41 109.8(8) . .
C42 C41 C40 108.0(12) . .
C43 C42 C41 112.6(12) . .
C42 C43 C44 108.2(11) . .
C39 C44 C43 111.1(13) . .
N5 C45 C46 115.7(6) . .
C47 C48 C50 120.0 . .
C47 C48 C56 118.6(5) . .
C50 C48 C56 121.4(5) . .
C48 C47 C46 120.0 . .
C47 C46 C45 116.5(4) . .
C51 C46 C45 123.3(4) . .
C51 C46 C47 120.0 . .
O3 C51 C46 119.3(4) . .
O3 C51 C49 120.6(4) . .
C49 C51 C46 120.0 . .
C51 C49 C52 120.8(5) . .
C50 C49 C51 120.0 . .
C50 C49 C52 119.2(5) . .
C49 C50 C48 120.0 . .
C49 C52 C53 112.9(8) . .
C49 C52 C55 110.8(8) . .
C54 C52 C49 113.0(9) . .
C54 C52 C53 107.9(9) . .
C54 C52 C55 106.1(9) . .
C55 C52 C53 105.6(10) . .
C57 C56 C48 122.7(9) . .
C57 C56 C60 114.3(9) . .
C60 C56 C48 123.0(9) . .
C56 C57 C58 122.9(11) . .
N7 C58 C57 122.0(11) . .
N7 C59 C60 125.4(11) . .
C59 C60 C56 120.0(11) . .
N6 C61 C62 112.0(8) . .
C67 C62 C61 121.7(5) . .
C67 C62 C63 120.0 . .
C63 C62 C61 118.2(5) . .
O4 C67 C62 118.7(4) . .
O4 C67 C66 121.3(4) . .
C62 C67 C66 120.0 . .
C67 C66 C68 119.0(6) . .
C65 C66 C67 120.0 . .
C65 C66 C68 120.9(6) . .
C66 C65 C64 120.0 . .
C65 C64 C72 120.9(6) . .
C63 C64 C65 120.0 . .
C63 C64 C72 119.1(6) . .
C64 C63 C62 120.0 . .
C66 C68 C71 109.4(10) . .
C66 C68 C70 110.4(10) . .
C66 C68 C69 109.1(9) . .
C71 C68 C69 107.1(12) . .
C70 C68 C71 114.4(12) . .
C70 C68 C69 106.3(11) . .
C76 C72 C64 121.2(9) . .
C73 C72 C64 125.1(10) . .
C73 C72 C76 113.6(10) . .
C75 C76 C72 120.8(10) . .
N8 C75 C76 124.4(12) . .
C73 C74 N8 122.7(9) . .
C74 C73 C72 122.5(10) . .
O8 C79 Cd1 58.5(8) . .
O8 C79 O9 121.4(15) . .
O8 C79 C80 122.9(18) . .
O9 C79 Cd1 63.3(9) . .
O9 C79 C80 116(2) . .
C80 C79 Cd1 177.0(13) . .
O10 C81 Cd2 58.5(11) . .
O10 C81 C82 113(2) . .
O11 C81 Cd2 67.8(13) . .
O11 C81 O10 126(2) . .
O11 C81 C82 120(2) . .
C82 C81 Cd2 171.8(18) . .
O12 C83 C84 124.8(15) . .
O13 C83 O12 111.5(19) . .
O13 C83 C84 123.3(17) . .
O14 C85 O15 121.2(15) . .
O14 C85 C86 119.4(11) . .
O15 C85 C86 119.4(16) . .

loop_
_geom_bond_atom_site_label_1
_geom_bond_atom_site_label_2
_geom_bond_distance
_geom_bond_site_symmetry_2
Cd1 O8 2.322(10) .
Cd1 O9 2.429(14) .
Cd1 O13 2.430(11) 3_667
Cd1 O14 2.295(9) 3_667
Cd1 N3 2.281(7) 4_756
Cd1 N4 2.341(9) .
Cd1 C79 2.716(16) .
Cd2 O10 2.260(11) .
Cd2 O11 2.457(16) .
Cd2 O12 2.421(12) .
Cd2 O13 2.403(14) .
Cd2 O14 2.370(9) .
Cd2 N7 2.331(8) 2_565
Cd2 N8 2.363(9) .
Cd2 C81 2.65(2) .
Ti1 O2 1.876(5) .
Ti1 O1 1.922(7) .
Ti1 O5 1.851(6) .
Ti1 O6 1.865(7) .
Ti1 N1 2.208(8) .
Ti1 N2 2.262(9) .
Ti2 O3 1.881(6) .
Ti2 O4 1.959(6) .
Ti2 O5 1.822(6) .
Ti2 O7 1.861(6) .
Ti2 N5 2.277(8) .
Ti2 N6 2.216(8) .
O2 C13 1.338(6) .
O1 C29 1.353(7) .
O3 C51 1.346(6) .
O4 C67 1.346(7) .
O6 C77 1.385(14) .
O7 C78 1.405(12) .
O8 C79 1.24(2) .
O9 C79 1.31(2) .
O10 C81 1.23(2) .
O11 C81 1.19(2) .
O12 C83 1.26(2) .
O13 Cd1 2.430(11) 3_367
O13 C83 1.188(16) .
O14 Cd1 2.295(9) 3_367
O14 C85 1.204(17) .
O15 C85 1.224(16) .
N1 C1 1.457(14) .
N1 C23 1.452(12) .
N2 C2 1.504(11) .
N2 C7 1.489(12) .
N3 Cd1 2.281(7) 4_746
N3 C20 1.349(15) .
N3 C21 1.369(18) .
N4 C36 1.292(16) .
N4 C37 1.367(13) .
N5 C39 1.453(13) .
N5 C45 1.484(11) .
N6 C40 1.478(13) .
N6 C61 1.474(11) .
N7 Cd2 2.331(8) 2_564
N7 C58 1.363(15) .
N7 C59 1.305(16) .
N8 C75 1.326(13) .
N8 C74 1.353(14) .
C1 C2 1.491(14) .
C1 C6 1.549(14) .
C2 C3 1.589(16) .
C3 C4 1.523(18) .
C4 C5 1.57(2) .
C5 C6 1.55(2) .
C7 C8 1.546(10) .
C13 C12 1.3900 .
C13 C8 1.3900 .
C12 C11 1.3900 .
C12 C14 1.548(11) .
C11 C10 1.3900 .
C10 C9 1.3900 .
C10 C18 1.496(9) .
C9 C8 1.3900 .
C14 C15 1.548(15) .
C14 C16 1.548(15) .
C14 C17 1.573(13) .
C18 C19 1.341(17) .
C18 C22 1.396(16) .
C19 C20 1.343(16) .
C21 C22 1.354(17) .
C23 C24 1.517(10) .
C24 C29 1.3900 .
C24 C25 1.3900 .
C29 C28 1.3900 .
C28 C27 1.3900 .
C28 C30 1.581(11) .
C27 C26 1.3900 .
C26 C25 1.3900 .
C26 C34 1.508(11) .
C30 C31 1.56(2) .
C30 C32 1.49(2) .
C30 C33 1.50(2) .
C34 C35 1.362(15) .
C34 C38 1.335(15) .
C35 C36 1.419(17) .
C37 C38 1.369(15) .
C39 C40 1.510(13) .
C39 C44 1.501(17) .
C40 C41 1.558(16) .
C41 C42 1.53(2) .
C42 C43 1.489(19) .
C43 C44 1.56(2) .
C45 C46 1.552(10) .
C48 C47 1.3900 .
C48 C50 1.3900 .
C48 C56 1.485(9) .
C47 C46 1.3900 .
C46 C51 1.3900 .
C51 C49 1.3900 .
C49 C50 1.3900 .
C49 C52 1.544(10) .
C52 C53 1.552(15) .
C52 C54 1.517(15) .
C52 C55 1.551(16) .
C56 C57 1.364(15) .
C56 C60 1.394(16) .
C57 C58 1.383(13) .
C59 C60 1.387(14) .
C61 C62 1.506(11) .
C62 C67 1.3900 .
C62 C63 1.3900 .
C67 C66 1.3900 .
C66 C65 1.3900 .
C66 C68 1.540(11) .
C65 C64 1.3900 .
C64 C63 1.3900 .
C64 C72 1.479(11) .
C68 C71 1.572(16) .
C68 C70 1.57(2) .
C68 C69 1.574(16) .
C72 C76 1.400(16) .
C72 C73 1.396(13) .
C76 C75 1.355(16) .
C74 C73 1.345(16) .
C79 C80 1.58(2) .
C81 C82 1.57(3) .
C83 C84 1.608(19) .
C85 C86 1.61(2) .
